data_1509329
loop_
_publ_author_name
'Cameron, T.S.'
'Decken, A.'
'Passmore, J.'
'Dionne, I.'
'Min Fang'
'Krossing, I.'

_publ_section_title
;
 Approaching the gas phase structures of AgS8+ and AgS16+ in the solid
 state
;
_journal_name_full 'Chemistry - A European Journal'
_journal_page_first 3386
_journal_page_last 3401
_journal_paper_doi 10.1002/1521-3765(20020802)8:15<3386::AID-CHEM3386>3.0.CO;2-9
_journal_volume 8
_journal_year 2002
_chemical_formula_sum 'Ag F6 S16 Sb'
_chemical_name_systematic 'Ag (S8)2 (Sb F6)'
_space_group_IT_number 15
_symmetry_space_group_name_Hall '-C 2yc'
_symmetry_space_group_name_H-M 'C 1 2/c 1'
_cell_angle_alpha 90
_cell_angle_beta 102.652
_cell_angle_gamma 90
_cell_formula_units_Z 4
_cell_length_a 17.535
_cell_length_b 7.8465
_cell_length_c 15.675
_cell_volume 2104.330
_citation_journal_id_ASTM CEUJED
_cod_data_source_file silver1-2_246.cif
_cod_data_source_block Ag1F6S16Sb1
_cod_original_cell_volume 2104.33
_cod_original_formula_sum 'Ag1 F6 S16 Sb1'
_cod_database_code 1509329

loop_
_symmetry_equiv_pos_as_xyz
x,y,z
-x,y,-z+1/2
-x,-y,-z
x,-y,z-1/2
x+1/2,y+1/2,z
-x+1/2,y+1/2,-z+1/2
-x+1/2,-y+1/2,-z
x+1/2,-y+1/2,z-1/2

loop_
_atom_site_label
_atom_site_type_symbol
_atom_site_fract_x
_atom_site_fract_y
_atom_site_fract_z
_atom_site_occupancy
_atom_site_U_iso_or_equiv
Sb1 Sb+5 0.5 1 1 1 0.0
Ag1 Ag+1 0.5 0.33404 0.75 1 0.0
S3 S 0.5835 0.48799 0.64237 1 0.0
S2 S 0.66839 0.30109 0.66481 1 0.0
S5 S 0.59636 0.70835 0.82738 1 0.0
S6 S 0.6837 0.59846 0.92132 1 0.0
F2 F-1 0.60836 1.0346 1.03722 1 0.0
F1 F-1 0.5069 1.0566 0.88467 1 0.0
F3 F-1 0.51762 0.7687 0.97922 1 0.0
S7 S 0.64506 0.35681 0.93899 1 0.0
S4 S 0.62918 0.70483 0.70987 1 0.0
S8 S 0.70497 0.19059 0.87677 1 0.0
S1 S 0.63524 0.1428 0.75527 1 0.0
